data_4030774
loop_
_publ_author_name
'Schumann, H.'
'Zietzke, K.'
'Weimann, R.'

_publ_section_title
;
 Organometallic compounds of the lanthanides, 99. Synthesis and crystal
 structure of bis(cyclopentadienyl)rare earth acetates (Cp2LnO2CCH3)2 (Cp
 = C5H5, C5HMe4, C5Me5)
;
_journal_name_full 'European Journal of Solid State and Inorganic Chemistry'
_journal_page_first 121
_journal_page_last 144
_journal_volume 33
_journal_year 1996
_chemical_formula_sum 'C40 H58 O4 Sm2'
_chemical_formula_weight 903.62
_space_group_IT_number 14
_symmetry_cell_setting monoclinic
_symmetry_Int_Tables_number 14
_symmetry_space_group_name_Hall '-P 2yn'
_symmetry_space_group_name_H-M 'P 1 21/n 1'
_cell_angle_alpha 90
_cell_angle_beta 113.54(2)
_cell_angle_gamma 90
_cell_formula_units_Z 2
_cell_length_a 9.2427(14)
_cell_length_b 19.646(3)
_cell_length_c 11.225(2)
_cell_volume 1868.6(6)
_diffrn_ambient_temperature 180
_diffrn_radiation_probe x-ray
_diffrn_radiation_type MoK\a
_diffrn_radiation_wavelength 0.71069
_exptl_absorpt_coefficient_mu 3.012
_exptl_crystal_density_diffrn 1.606
_exptl_crystal_F_000 908
_refine_ls_number_parameters 208
_refine_ls_number_reflns 2994
_refine_ls_R_factor_gt 0.0277
_refine_ls_wR_factor_gt 0.0845
_cod_data_source_file EJSSIC-1996-33-121-144-3.cif
_cod_data_source_block C40H58Sm2O4
_cod_original_cell_volume 1868.7(5)
_cod_original_sg_symbol_H-M 'P 21/n'
_cod_original_formula_sum 'C40 H58 Sm2 O4'
_cod_database_code 4030774

loop_
_symmetry_equiv_pos_site_id
_symmetry_equiv_pos_as_xyz
1 x,y,z
2 1/2-x,1/2+y,1/2-z
3 -x,-y,-z
4 1/2+x,1/2-y,1/2+z

loop_
_atom_site_label
_atom_site_type_symbol
_atom_site_thermal_displace_type
_atom_site_fract_x
_atom_site_fract_y
_atom_site_fract_z
_atom_site_occupancy
_atom_site_U_iso_or_equiv
Sm Sm Uiso -0.10730(10) -0.09130(10) -0.11580(10) 1.000 0.180(10)
O31 O Uiso -0.2925(4) -0.0566(2) -0.0266(3) 1.000 0.330(10)
O32 O Uiso -0.0940(5) 0.0093(2) 0.0745(4) 1.000 0.420(10)
C11 C Uiso 0.0941(6) -0.1512(3) 0.1014(4) 1.000 0.250(10)
C12 C Uiso 0.1374(6) -0.1771(3) 0.0029(5) 1.000 0.260(10)
C13 C Uiso 0.0133(6) -0.2210(3) -0.0746(5) 1.000 0.290(10)
C14 C Uiso -0.1048(6) -0.2212(3) -0.0249(5) 1.000 0.260(10)
C15 C Uiso -0.0537(6) -0.1791(3) 0.0863(5) 1.000 0.240(10)
C16 C Uiso 0.2898(7) -0.1653(3) -0.0112(6) 1.000 0.380(10)
C17 C Uiso 0.0212(8) -0.2690(3) -0.1773(5) 1.000 0.400(10)
C18 C Uiso -0.2507(7) -0.2634(3) -0.0729(5) 1.000 0.370(10)
C19 C Uiso -0.1354(6) -0.1701(3) 0.1767(5) 1.000 0.320(10)
C21 C Uiso -0.2777(6) -0.1487(3) -0.3448(4) 1.000 0.260(10)
C22 C Uiso -0.3848(6) -0.1062(3) -0.3192(4) 1.000 0.250(10)
C23 C Uiso -0.3430(6) -0.0382(3) -0.3296(4) 1.000 0.220(10)
C24 C Uiso -0.2109(6) -0.0391(3) -0.3638(5) 1.000 0.240(10)
C25 C Uiso -0.1692(6) -0.1079(3) -0.3713(5) 1.000 0.250(10)
C26 C Uiso -0.5229(6) -0.1306(3) -0.2916(5) 1.000 0.280(10)
C27 C Uiso -0.4333(6) 0.0246(3) -0.3213(5) 1.000 0.290(10)
C28 C Uiso -0.1361(6) 0.0219(3) -0.3976(5) 1.000 0.300(10)
C29 C Uiso -0.0450(7) -0.1318(3) -0.4170(6) 1.000 0.360(10)
C31 C Uiso -0.2253(6) -0.0150(2) 0.0620(5) 1.000 0.230(10)
C32 C Uiso -0.2988(7) 0.0025(3) 0.1534(5) 1.000 0.360(10)

loop_
_atom_type_symbol
_atom_type_description
_atom_type_scat_dispersion_real
_atom_type_scat_dispersion_imag
_atom_type_scat_source
C C 0.0033 0.0016 ' International Tables Vol C Tables 4.2.6.8 and 6.1.1.4'
O O 0.0106 0.0060 ' International Tables Vol C Tables 4.2.6.8 and 6.1.1.4'
Sm Sm -0.1638 3.4418 ' International Tables Vol C Tables 4.2.6.8 and 6.1.1.4'

loop_
_geom_angle_atom_site_label_1
_geom_angle_atom_site_label_2
_geom_angle_atom_site_label_3
_geom_angle
_geom_angle_site_symmetry_1
_geom_angle_site_symmetry_3
_geom_angle_publ_flag
O31 Sm O32 47.27(14) . . yes
O31 Sm C11 95.58(15) . . yes
O31 Sm C12 124.49(15) . . yes
O31 Sm C13 120.15(16) . . yes
O31 Sm C14 90.60(16) . . yes
O31 Sm C15 75.89(16) . . yes
O31 Sm C21 106.07(15) . . yes
O31 Sm C22 77.73(14) . . yes
O31 Sm C23 78.82(14) . . yes
O31 Sm C24 107.32(16) . . yes
O31 Sm C25 126.22(15) . . yes
O31 Sm O32 111.18(16) . 3_555 yes
O32 Sm C11 79.50(15) . . yes
O32 Sm C12 106.43(15) . . yes
O32 Sm C13 128.21(14) . . yes
O32 Sm C14 111.79(14) . . yes
O32 Sm C15 82.96(15) . . yes
O32 Sm C21 147.05(16) . . yes
O32 Sm C22 116.72(16) . . yes
O32 Sm C23 99.97(15) . . yes
O32 Sm C24 112.90(16) . . yes
O32 Sm C25 142.82(17) . . yes
O32 Sm O32 65.74(15) . 3_555 yes
C11 Sm C12 30.41(16) . . yes
C11 Sm C13 49.52(16) . . yes
C11 Sm C14 49.71(17) . . yes
C11 Sm C15 30.36(18) . . yes
C11 Sm C21 128.27(19) . . yes
C11 Sm C22 143.86(19) . . yes
C11 Sm C23 172.42(18) . . yes
C11 Sm C24 156.70(18) . . yes
C11 Sm C25 133.37(18) . . yes
O32 Sm C11 85.09(16) 3_555 . yes
C12 Sm C13 30.21(17) . . yes
C12 Sm C14 49.96(18) . . yes
C12 Sm C15 50.17(18) . . yes
C12 Sm C21 105.46(18) . . yes
C12 Sm C22 132.68(19) . . yes
C12 Sm C23 152.80(17) . . yes
C12 Sm C24 127.89(18) . . yes
C12 Sm C25 103.16(18) . . yes
O32 Sm C12 83.70(17) 3_555 . yes
C13 Sm C14 29.77(18) . . yes
C13 Sm C15 49.28(17) . . yes
C13 Sm C21 79.27(17) . . yes
C13 Sm C22 103.17(18) . . yes
C13 Sm C23 129.20(17) . . yes
C13 Sm C24 118.01(17) . . yes
C13 Sm C25 88.08(17) . . yes
O32 Sm C13 111.40(17) 3_555 . yes
C14 Sm C15 29.88(16) . . yes
C14 Sm C21 83.07(17) . . yes
C14 Sm C22 94.48(18) . . yes
C14 Sm C23 124.66(18) . . yes
C14 Sm C24 132.04(17) . . yes
C14 Sm C25 104.38(18) . . yes
O32 Sm C14 132.21(17) 3_555 . yes
C15 Sm C21 111.98(18) . . yes
C15 Sm C22 115.61(18) . . yes
C15 Sm C23 142.11(18) . . yes
C15 Sm C24 161.51(18) . . yes
C15 Sm C25 133.94(19) . . yes
O32 Sm C15 113.58(16) 3_555 . yes
C21 Sm C22 30.54(18) . . yes
C21 Sm C23 49.96(17) . . yes
C21 Sm C24 49.53(17) . . yes
C21 Sm C25 30.27(18) . . yes
O32 Sm C21 126.33(16) 3_555 . yes
C22 Sm C23 30.19(18) . . yes
C22 Sm C24 49.64(17) . . yes
C22 Sm C25 50.25(17) . . yes
O32 Sm C22 130.66(17) 3_555 . yes
C23 Sm C24 30.01(17) . . yes
C23 Sm C25 50.00(17) . . yes
O32 Sm C23 101.64(17) 3_555 . yes
C24 Sm C25 30.04(18) . . yes
O32 Sm C24 82.71(17) 3_555 . yes
O32 Sm C25 96.12(17) 3_555 . yes
Sm O31 C31 108.0(4) . . yes
Sm O32 C31 84.5(3) . . yes
Sm O32 Sm 114.26(18) . 3_555 yes
Sm O32 C31 158.3(4) 3_555 . yes
Sm C11 C12 75.9(3) . . yes
Sm C11 C15 77.0(3) . . yes
C12 C11 C15 109.1(5) . . no
Sm C12 C11 73.7(3) . . yes
Sm C12 C13 76.4(3) . . yes
Sm C12 C16 119.2(4) . . yes
C11 C12 C13 106.6(5) . . no
C11 C12 C16 126.9(5) . . no
C13 C12 C16 126.4(5) . . no
Sm C13 C12 73.4(3) . . yes
Sm C13 C14 75.1(3) . . yes
Sm C13 C17 126.1(4) . . yes
C12 C13 C14 108.8(5) . . no
C12 C13 C17 124.9(6) . . no
C14 C13 C17 125.5(5) . . no
Sm C14 C13 75.1(3) . . yes
Sm C14 C15 74.6(3) . . yes
Sm C14 C18 120.8(4) . . yes
C13 C14 C15 108.0(5) . . no
C13 C14 C18 126.2(5) . . no
C15 C14 C18 125.5(5) . . no
Sm C15 C11 72.7(3) . . yes
Sm C15 C14 75.5(3) . . yes
Sm C15 C19 121.0(4) . . yes
C11 C15 C14 107.4(5) . . no
C11 C15 C19 126.6(5) . . no
C14 C15 C19 125.9(5) . . no
Sm C21 C22 75.3(3) . . yes
Sm C21 C25 76.5(3) . . yes
C22 C21 C25 108.9(5) . . no
Sm C22 C21 74.2(3) . . yes
Sm C22 C23 76.5(3) . . yes
Sm C22 C26 117.4(3) . . yes
C21 C22 C23 107.9(5) . . no
C21 C22 C26 125.1(5) . . no
C23 C22 C26 127.0(5) . . no
Sm C23 C22 73.3(3) . . yes
Sm C23 C24 76.2(3) . . yes
Sm C23 C27 121.7(3) . . yes
C22 C23 C24 107.8(5) . . no
C22 C23 C27 126.3(5) . . no
C24 C23 C27 125.6(5) . . no
Sm C24 C23 73.8(3) . . yes
Sm C24 C25 73.3(3) . . yes
Sm C24 C28 122.8(3) . . yes
C23 C24 C25 108.2(5) . . no
C23 C24 C28 126.1(5) . . no
C25 C24 C28 125.5(5) . . no
Sm C25 C21 73.2(3) . . yes
Sm C25 C24 76.7(3) . . yes
Sm C25 C29 122.0(4) . . yes
C21 C25 C24 107.3(5) . . no
C21 C25 C29 126.8(5) . . no
C24 C25 C29 125.4(5) . . no
O31 C31 O32 119.3(5) . . yes
O31 C31 C32 119.1(5) . . yes
O32 C31 C32 121.6(5) . . yes

loop_
_geom_bond_atom_site_label_1
_geom_bond_atom_site_label_2
_geom_bond_distance
_geom_bond_site_symmetry_2
_geom_bond_publ_flag
Sm O31 2.401(4) . yes
Sm O32 2.877(4) . yes
Sm C11 2.678(5) . yes
Sm C12 2.706(6) . yes
Sm C13 2.745(6) . yes
Sm C14 2.745(6) . yes
Sm C15 2.733(6) . yes
Sm C21 2.669(5) . yes
Sm C22 2.683(5) . yes
Sm C23 2.724(5) . yes
Sm C24 2.755(5) . yes
Sm C25 2.711(5) . yes
Sm O32 2.363(5) 3_555 yes
O31 C31 1.245(6) . yes
O32 C31 1.259(7) . yes
C11 C12 1.413(7) . no
C11 C15 1.418(8) . no
C12 C13 1.421(8) . no
C12 C16 1.497(9) . no
C13 C14 1.410(8) . no
C13 C17 1.514(8) . no
C14 C15 1.412(8) . no
C14 C18 1.489(9) . no
C15 C19 1.498(8) . no
C21 C22 1.410(8) . no
C21 C25 1.405(8) . no
C22 C23 1.408(8) . no
C22 C26 1.507(8) . no
C23 C24 1.419(8) . no
C23 C27 1.513(8) . no
C24 C25 1.417(8) . no
C24 C28 1.506(8) . no
C25 C29 1.507(9) . no
C31 C32 1.480(8) . no

loop_
_geom_torsion_atom_site_label_1
_geom_torsion_atom_site_label_2
_geom_torsion_atom_site_label_3
_geom_torsion_atom_site_label_4
_geom_torsion
_geom_torsion_site_symmetry_1
_geom_torsion_site_symmetry_3
_geom_torsion_site_symmetry_4
_geom_torsion_publ_flag
O32 Sm O31 C31 -6.0(3) . . . no
C11 Sm O31 C31 64.2(3) . . . no
C12 Sm O31 C31 74.4(4) . . . no
C13 Sm O31 C31 109.9(3) . . . no
C14 Sm O31 C31 113.7(3) . . . no
C15 Sm O31 C31 87.5(3) . . . no
C21 Sm O31 C31 -163.3(3) . . . no
C22 Sm O31 C31 -151.8(3) . . . no
C23 Sm O31 C31 -121.0(3) . . . no
C24 Sm O31 C31 -111.5(3) . . . no
C25 Sm O31 C31 -137.9(3) . . . no
O32 Sm O31 C31 -22.7(3) 3_555 . . no
O31 Sm O32 C31 5.7(3) . . . no
O31 Sm O32 Sm -162.9(3) . . 3_555 no
C11 Sm O32 C31 -102.2(3) . . . no
C11 Sm O32 Sm 89.3(2) . . 3_555 no
C12 Sm O32 C31 -116.4(3) . . . no
C12 Sm O32 Sm 75.0(2) . . 3_555 no
C13 Sm O32 C31 -92.6(3) . . . no
C13 Sm O32 Sm 98.9(2) . . 3_555 no
C14 Sm O32 C31 -63.6(3) . . . no
C14 Sm O32 Sm 127.84(19) . . 3_555 no
C15 Sm O32 C31 -71.6(3) . . . no
C15 Sm O32 Sm 119.9(2) . . 3_555 no
C21 Sm O32 C31 48.6(4) . . . no
C21 Sm O32 Sm -120.0(3) . . 3_555 no
C22 Sm O32 C31 43.6(3) . . . no
C22 Sm O32 Sm -125.0(2) . . 3_555 no
C23 Sm O32 C31 70.2(3) . . . no
C23 Sm O32 Sm -98.4(2) . . 3_555 no
C24 Sm O32 C31 98.5(3) . . . no
C24 Sm O32 Sm -70.0(2) . . 3_555 no
C25 Sm O32 C31 102.2(4) . . . no
C25 Sm O32 Sm -66.4(3) . . 3_555 no
O32 Sm O32 C31 168.5(3) 3_555 . . no
O32 Sm O32 Sm 0.00(16) 3_555 . 3_555 no
O31 Sm C11 C12 163.2(3) . . . no
O31 Sm C11 C15 49.4(3) . . . no
O32 Sm C11 C12 -152.1(4) . . . no
O32 Sm C11 C15 94.0(3) . . . no
C12 Sm C11 C15 -113.9(5) . . . no
C13 Sm C11 C12 37.8(3) . . . no
C13 Sm C11 C15 -76.1(4) . . . no
C14 Sm C11 C12 77.2(4) . . . no
C14 Sm C11 C15 -36.7(3) . . . no
C15 Sm C11 C12 113.9(5) . . . no
C21 Sm C11 C12 47.7(4) . . . no
C21 Sm C11 C15 -66.2(4) . . . no
C22 Sm C11 C12 86.4(4) . . . no
C22 Sm C11 C15 -27.5(5) . . . no
C24 Sm C11 C12 -27.4(6) . . . no
C24 Sm C11 C15 -141.2(5) . . . no
C25 Sm C11 C12 7.9(5) . . . no
C25 Sm C11 C15 -106.0(4) . . . no
O32 Sm C11 C12 -85.9(3) 3_555 . . no
O32 Sm C11 C15 160.2(3) 3_555 . . no
O31 Sm C12 C11 -20.4(4) . . . no
O31 Sm C12 C13 91.8(3) . . . no
O31 Sm C12 C16 -143.9(4) . . . no
O32 Sm C12 C11 28.6(4) . . . no
O32 Sm C12 C13 140.8(3) . . . no
O32 Sm C12 C16 -94.9(4) . . . no
C11 Sm C12 C13 112.2(5) . . . no
C11 Sm C12 C16 -123.5(6) . . . no
C13 Sm C12 C11 -112.2(5) . . . no
C13 Sm C12 C16 124.3(6) . . . no
C14 Sm C12 C11 -76.3(4) . . . no
C14 Sm C12 C13 35.9(3) . . . no
C14 Sm C12 C16 160.2(5) . . . no
C15 Sm C12 C11 -37.0(3) . . . no
C15 Sm C12 C13 75.2(3) . . . no
C15 Sm C12 C16 -160.5(5) . . . no
C21 Sm C12 C11 -143.0(3) . . . no
C21 Sm C12 C13 -30.8(3) . . . no
C21 Sm C12 C16 93.5(4) . . . no
C22 Sm C12 C11 -126.8(3) . . . no
C22 Sm C12 C13 -14.6(4) . . . no
C22 Sm C12 C16 109.7(4) . . . no
C23 Sm C12 C11 -165.7(4) . . . no
C23 Sm C12 C13 -53.5(6) . . . no
C23 Sm C12 C16 70.8(6) . . . no
C24 Sm C12 C11 166.7(3) . . . no
C24 Sm C12 C13 -81.1(4) . . . no
C24 Sm C12 C16 43.2(5) . . . no
C25 Sm C12 C11 -174.1(3) . . . no
C25 Sm C12 C13 -62.0(3) . . . no
C25 Sm C12 C16 62.4(4) . . . no
O32 Sm C12 C11 91.0(3) 3_555 . . no
O32 Sm C12 C13 -156.8(3) 3_555 . . no
O32 Sm C12 C16 -32.5(4) 3_555 . . no
O31 Sm C13 C12 -107.7(3) . . . no
O31 Sm C13 C14 7.6(4) . . . no
O31 Sm C13 C17 130.9(5) . . . no
O32 Sm C13 C12 -50.5(4) . . . no
O32 Sm C13 C14 64.9(4) . . . no
O32 Sm C13 C17 -171.9(5) . . . no
C11 Sm C13 C12 -38.0(3) . . . no
C11 Sm C13 C14 77.3(3) . . . no
C11 Sm C13 C17 -159.4(6) . . . no
C12 Sm C13 C14 115.3(5) . . . no
C12 Sm C13 C17 -121.4(7) . . . no
C14 Sm C13 C12 -115.3(5) . . . no
C14 Sm C13 C17 123.3(7) . . . no
C15 Sm C13 C12 -78.4(3) . . . no
C15 Sm C13 C14 36.9(3) . . . no
C15 Sm C13 C17 160.2(6) . . . no
C21 Sm C13 C12 149.9(3) . . . no
C21 Sm C13 C14 -94.8(3) . . . no
C21 Sm C13 C17 28.5(5) . . . no
C22 Sm C13 C12 169.0(3) . . . no
C22 Sm C13 C14 -75.7(3) . . . no
C22 Sm C13 C17 47.6(5) . . . no
C23 Sm C13 C12 151.7(3) . . . no
C23 Sm C13 C14 -93.0(3) . . . no
C23 Sm C13 C17 30.3(6) . . . no
C24 Sm C13 C12 118.0(3) . . . no
C24 Sm C13 C14 -126.7(3) . . . no
C24 Sm C13 C17 -3.4(6) . . . no
C25 Sm C13 C12 120.7(3) . . . no
C25 Sm C13 C14 -124.0(3) . . . no
C25 Sm C13 C17 -0.7(5) . . . no
O32 Sm C13 C12 24.9(4) 3_555 . . no
O32 Sm C13 C14 140.2(3) 3_555 . . no
O32 Sm C13 C17 -96.5(5) 3_555 . . no
O31 Sm C14 C13 -173.4(3) . . . no
O31 Sm C14 C15 -59.5(3) . . . no
O31 Sm C14 C18 63.0(4) . . . no
O32 Sm C14 C13 -130.0(3) . . . no
O32 Sm C14 C15 -16.1(4) . . . no
O32 Sm C14 C18 106.4(4) . . . no
C11 Sm C14 C13 -76.6(3) . . . no
C11 Sm C14 C15 37.3(3) . . . no
C11 Sm C14 C18 159.8(5) . . . no
C12 Sm C14 C13 -36.4(3) . . . no
C12 Sm C14 C15 77.5(4) . . . no
C12 Sm C14 C18 -160.0(5) . . . no
C13 Sm C14 C15 113.9(5) . . . no
C13 Sm C14 C18 -123.6(6) . . . no
C15 Sm C14 C13 -113.9(5) . . . no
C15 Sm C14 C18 122.5(6) . . . no
C21 Sm C14 C13 80.5(3) . . . no
C21 Sm C14 C15 -165.6(4) . . . no
C21 Sm C14 C18 -43.1(4) . . . no
C22 Sm C14 C13 108.9(3) . . . no
C22 Sm C14 C15 -137.2(3) . . . no
C22 Sm C14 C18 -14.7(4) . . . no
C23 Sm C14 C13 109.8(3) . . . no
C23 Sm C14 C15 -136.3(3) . . . no
C23 Sm C14 C18 -13.8(5) . . . no
C24 Sm C14 C13 72.4(4) . . . no
C24 Sm C14 C15 -173.7(3) . . . no
C24 Sm C14 C18 -51.2(5) . . . no
C25 Sm C14 C13 58.8(3) . . . no
C25 Sm C14 C15 172.7(3) . . . no
C25 Sm C14 C18 -64.8(4) . . . no
O32 Sm C14 C13 -53.6(4) 3_555 . . no
O32 Sm C14 C15 60.3(4) 3_555 . . no
O32 Sm C14 C18 -177.2(4) 3_555 . . no
O31 Sm C15 C11 -128.9(3) . . . no
O31 Sm C15 C14 117.4(4) . . . no
O31 Sm C15 C19 -6.2(4) . . . no
O32 Sm C15 C11 -81.2(3) . . . no
O32 Sm C15 C14 165.0(4) . . . no
O32 Sm C15 C19 41.5(4) . . . no
C11 Sm C15 C14 -113.8(5) . . . no
C11 Sm C15 C19 122.7(6) . . . no
C12 Sm C15 C11 37.1(3) . . . no
C12 Sm C15 C14 -76.7(4) . . . no
C12 Sm C15 C19 159.8(5) . . . no
C13 Sm C15 C11 77.0(4) . . . no
C13 Sm C15 C14 -36.8(3) . . . no
C13 Sm C15 C19 -160.3(5) . . . no
C14 Sm C15 C11 113.8(5) . . . no
C14 Sm C15 C19 -123.5(6) . . . no
C21 Sm C15 C11 129.2(3) . . . no
C21 Sm C15 C14 15.5(4) . . . no
C21 Sm C15 C19 -108.1(4) . . . no
C22 Sm C15 C11 162.5(3) . . . no
C22 Sm C15 C14 48.7(4) . . . no
C22 Sm C15 C19 -74.8(5) . . . no
C23 Sm C15 C11 -178.4(3) . . . no
C23 Sm C15 C14 67.8(5) . . . no
C23 Sm C15 C19 -55.7(5) . . . no
C25 Sm C15 C11 104.0(4) . . . no
C25 Sm C15 C14 -9.8(5) . . . no
C25 Sm C15 C19 -133.3(4) . . . no
O32 Sm C15 C11 -21.6(4) 3_555 . . no
O32 Sm C15 C14 -135.4(3) 3_555 . . no
O32 Sm C15 C19 101.1(4) 3_555 . . no
O31 Sm C21 C22 22.5(3) . . . no
O31 Sm C21 C25 136.6(3) . . . no
O32 Sm C21 C22 -8.8(5) . . . no
O32 Sm C21 C25 105.2(4) . . . no
C11 Sm C21 C22 133.4(3) . . . no
C11 Sm C21 C25 -112.6(4) . . . no
C12 Sm C21 C22 156.3(3) . . . no
C12 Sm C21 C25 -89.7(4) . . . no
C13 Sm C21 C22 141.1(3) . . . no
C13 Sm C21 C25 -104.9(4) . . . no
C14 Sm C21 C22 111.2(3) . . . no
C14 Sm C21 C25 -134.8(4) . . . no
C15 Sm C21 C22 103.5(3) . . . no
C15 Sm C21 C25 -142.5(3) . . . no
C22 Sm C21 C25 114.1(5) . . . no
C23 Sm C21 C22 -37.1(3) . . . no
C23 Sm C21 C25 77.0(4) . . . no
C24 Sm C21 C22 -76.8(4) . . . no
C24 Sm C21 C25 37.3(3) . . . no
C25 Sm C21 C22 -114.1(5) . . . no
O32 Sm C21 C22 -110.2(3) 3_555 . . no
O32 Sm C21 C25 3.9(4) 3_555 . . no
O31 Sm C22 C21 -157.9(3) . . . no
O31 Sm C22 C23 88.8(3) . . . no
O31 Sm C22 C26 -36.1(4) . . . no
O32 Sm C22 C21 174.6(3) . . . no
O32 Sm C22 C23 61.3(3) . . . no
O32 Sm C22 C26 -63.6(4) . . . no
C11 Sm C22 C21 -75.3(4) . . . no
C11 Sm C22 C23 171.4(3) . . . no
C11 Sm C22 C26 46.5(6) . . . no
C12 Sm C22 C21 -31.9(4) . . . no
C12 Sm C22 C23 -145.2(3) . . . no
C12 Sm C22 C26 89.9(4) . . . no
C13 Sm C22 C21 -39.4(3) . . . no
C13 Sm C22 C23 -152.7(3) . . . no
C13 Sm C22 C26 82.4(4) . . . no
C14 Sm C22 C21 -68.2(3) . . . no
C14 Sm C22 C23 178.5(3) . . . no
C14 Sm C22 C26 53.5(4) . . . no
C15 Sm C22 C21 -90.3(3) . . . no
C15 Sm C22 C23 156.4(3) . . . no
C15 Sm C22 C26 31.5(5) . . . no
C21 Sm C22 C23 -113.3(5) . . . no
C21 Sm C22 C26 121.8(6) . . . no
C23 Sm C22 C21 113.3(5) . . . no
C23 Sm C22 C26 -124.9(6) . . . no
C24 Sm C22 C21 76.4(3) . . . no
C24 Sm C22 C23 -37.0(3) . . . no
C24 Sm C22 C26 -161.9(5) . . . no
C25 Sm C22 C21 36.8(3) . . . no
C25 Sm C22 C23 -76.5(3) . . . no
C25 Sm C22 C26 158.5(5) . . . no
O32 Sm C22 C21 94.7(4) 3_555 . . no
O32 Sm C22 C23 -18.7(4) 3_555 . . no
O32 Sm C22 C26 -143.6(4) 3_555 . . no
O31 Sm C23 C22 -84.8(3) . . . no
O31 Sm C23 C24 161.6(3) . . . no
O31 Sm C23 C27 38.0(4) . . . no
O32 Sm C23 C22 -127.3(3) . . . no
O32 Sm C23 C24 119.1(3) . . . no
O32 Sm C23 C27 -4.5(5) . . . no
C12 Sm C23 C22 66.7(5) . . . no
C12 Sm C23 C24 -47.0(6) . . . no
C12 Sm C23 C27 -170.6(4) . . . no
C13 Sm C23 C22 35.2(4) . . . no
C13 Sm C23 C24 -78.4(4) . . . no
C13 Sm C23 C27 158.0(4) . . . no
C14 Sm C23 C22 -1.9(4) . . . no
C14 Sm C23 C24 -115.5(3) . . . no
C14 Sm C23 C27 120.9(4) . . . no
C15 Sm C23 C22 -36.0(4) . . . no
C15 Sm C23 C24 -149.6(3) . . . no
C15 Sm C23 C27 86.8(5) . . . no
C21 Sm C23 C22 37.6(3) . . . no
C21 Sm C23 C24 -76.1(4) . . . no
C21 Sm C23 C27 160.3(5) . . . no
C22 Sm C23 C24 -113.7(5) . . . no
C22 Sm C23 C27 122.8(6) . . . no
C24 Sm C23 C22 113.7(5) . . . no
C24 Sm C23 C27 -123.6(6) . . . no
C25 Sm C23 C22 77.4(3) . . . no
C25 Sm C23 C24 -36.2(3) . . . no
C25 Sm C23 C27 -159.8(5) . . . no
O32 Sm C23 C22 165.7(3) 3_555 . . no
O32 Sm C23 C24 52.0(3) 3_555 . . no
O32 Sm C23 C27 -71.6(4) 3_555 . . no
O31 Sm C24 C23 -18.9(4) . . . no
O31 Sm C24 C25 -134.2(3) . . . no
O31 Sm C24 C28 103.9(4) . . . no
O32 Sm C24 C23 -69.2(4) . . . no
O32 Sm C24 C25 175.6(3) . . . no
O32 Sm C24 C28 53.7(5) . . . no
C11 Sm C24 C23 172.1(4) . . . no
C11 Sm C24 C25 56.8(6) . . . no
C11 Sm C24 C28 -65.0(7) . . . no
C12 Sm C24 C23 155.0(3) . . . no
C12 Sm C24 C25 39.7(4) . . . no
C12 Sm C24 C28 -82.2(5) . . . no
C13 Sm C24 C23 120.7(3) . . . no
C13 Sm C24 C25 5.4(4) . . . no
C13 Sm C24 C28 -116.4(4) . . . no
C14 Sm C24 C23 88.3(4) . . . no
C14 Sm C24 C25 -27.0(4) . . . no
C14 Sm C24 C28 -148.8(4) . . . no
C21 Sm C24 C23 77.7(4) . . . no
C21 Sm C24 C25 -37.6(3) . . . no
C21 Sm C24 C28 -159.5(5) . . . no
C22 Sm C24 C23 37.2(3) . . . no
C22 Sm C24 C25 -78.1(4) . . . no
C22 Sm C24 C28 160.1(5) . . . no
C23 Sm C24 C25 -115.3(5) . . . no
C23 Sm C24 C28 122.9(6) . . . no
C25 Sm C24 C23 115.3(5) . . . no
C25 Sm C24 C28 -121.9(6) . . . no
O32 Sm C24 C23 -128.9(3) 3_555 . . no
O32 Sm C24 C25 115.8(4) 3_555 . . no
O32 Sm C24 C28 -6.0(4) 3_555 . . no
O31 Sm C25 C21 -54.9(4) . . . no
O31 Sm C25 C24 58.0(4) . . . no
O31 Sm C25 C29 -178.3(4) . . . no
O32 Sm C25 C21 -119.7(4) . . . no
O32 Sm C25 C24 -6.7(5) . . . no
O32 Sm C25 C29 116.9(4) . . . no
C11 Sm C25 C21 94.1(4) . . . no
C11 Sm C25 C24 -152.9(3) . . . no
C11 Sm C25 C29 -29.2(6) . . . no
C12 Sm C25 C21 98.2(4) . . . no
C12 Sm C25 C24 -148.8(3) . . . no
C12 Sm C25 C29 -25.2(5) . . . no
C13 Sm C25 C21 71.8(3) . . . no
C13 Sm C25 C24 -175.2(4) . . . no
C13 Sm C25 C29 -51.5(5) . . . no
C14 Sm C25 C21 46.7(4) . . . no
C14 Sm C25 C24 159.6(3) . . . no
C14 Sm C25 C29 -76.7(5) . . . no
C15 Sm C25 C21 51.7(4) . . . no
C15 Sm C25 C24 164.7(3) . . . no
C15 Sm C25 C29 -71.7(5) . . . no
C21 Sm C25 C24 113.0(5) . . . no
C21 Sm C25 C29 -123.4(6) . . . no
C22 Sm C25 C21 -37.1(3) . . . no
C22 Sm C25 C24 75.9(4) . . . no
C22 Sm C25 C29 -160.5(5) . . . no
C23 Sm C25 C21 -76.8(4) . . . no
C23 Sm C25 C24 36.2(3) . . . no
C23 Sm C25 C29 159.9(5) . . . no
C24 Sm C25 C21 -113.0(5) . . . no
C24 Sm C25 C29 123.7(6) . . . no
O32 Sm C25 C21 -176.9(3) 3_555 . . no
O32 Sm C25 C24 -63.9(4) 3_555 . . no
O32 Sm C25 C29 59.8(5) 3_555 . . no
O31 Sm O32 Sm 13.4(2) . 3_555 3_555 no
O31 Sm O32 C31 161.1(10) . 3_555 3_555 no
O32 Sm O32 Sm 0.00(14) . 3_555 3_555 no
O32 Sm O32 C31 147.7(10) . 3_555 3_555 no
C11 Sm O32 Sm -80.69(19) . 3_555 3_555 no
C11 Sm O32 C31 67.0(10) . 3_555 3_555 no
C12 Sm O32 Sm -111.22(19) . 3_555 3_555 no
C12 Sm O32 C31 36.5(10) . 3_555 3_555 no
C13 Sm O32 Sm -123.51(18) . 3_555 3_555 no
C13 Sm O32 C31 24.2(10) . 3_555 3_555 no
C14 Sm O32 Sm -98.1(2) . 3_555 3_555 no
C14 Sm O32 C31 49.6(10) . 3_555 3_555 no
C15 Sm O32 Sm -69.9(2) . 3_555 3_555 no
C15 Sm O32 C31 77.8(10) . 3_555 3_555 no
C21 Sm O32 Sm 144.20(19) . 3_555 3_555 no
C21 Sm O32 C31 -68.1(10) . 3_555 3_555 no
C22 Sm O32 Sm 105.3(2) . 3_555 3_555 no
C22 Sm O32 C31 -107.1(10) . 3_555 3_555 no
C23 Sm O32 Sm 95.80(18) . 3_555 3_555 no
C23 Sm O32 C31 -116.5(10) . 3_555 3_555 no
C24 Sm O32 Sm 119.21(19) . 3_555 3_555 no
C24 Sm O32 C31 -93.1(10) . 3_555 3_555 no
C25 Sm O32 Sm 146.16(18) . 3_555 3_555 no
C25 Sm O32 C31 -66.2(10) . 3_555 3_555 no
Sm O31 C31 C32 -165.9(4) . . . no
Sm O31 C31 O32 11.6(5) . . . no
Sm O32 C31 O31 141.5(8) 3_555 . . no
Sm O32 C31 O31 -9.2(4) . . . no
Sm O32 C31 C32 168.2(4) . . . no
Sm O32 C31 C32 -41.1(12) 3_555 . . no
C15 C11 C12 C16 -174.9(5) . . . no
Sm C11 C12 C13 -69.9(4) . . . no
Sm C11 C12 C16 114.6(6) . . . no
C15 C11 C12 Sm 70.6(4) . . . no
C15 C11 C12 C13 0.6(6) . . . no
C12 C11 C15 C19 174.1(5) . . . no
Sm C11 C15 C14 68.2(4) . . . no
Sm C11 C15 C19 -116.1(6) . . . no
C12 C11 C15 Sm -69.9(4) . . . no
C12 C11 C15 C14 -1.7(6) . . . no
C11 C12 C13 C14 0.7(6) . . . no
C11 C12 C13 C17 -169.1(5) . . . no
C11 C12 C13 Sm 68.0(4) . . . no
Sm C12 C13 C17 122.8(5) . . . no
Sm C12 C13 C14 -67.4(4) . . . no
C16 C12 C13 C17 6.4(9) . . . no
C16 C12 C13 Sm -116.5(6) . . . no
C16 C12 C13 C14 176.2(5) . . . no
C12 C13 C14 C15 -1.7(7) . . . no
Sm C13 C14 C15 -67.9(4) . . . no
Sm C13 C14 C18 117.5(6) . . . no
C12 C13 C14 Sm 66.2(4) . . . no
C17 C13 C14 Sm -124.0(5) . . . no
C17 C13 C14 C15 168.0(5) . . . no
C12 C13 C14 C18 -176.3(5) . . . no
C17 C13 C14 C18 -6.6(9) . . . no
C13 C14 C15 Sm 68.3(4) . . . no
C13 C14 C15 C11 2.1(6) . . . no
Sm C14 C15 C11 -66.2(4) . . . no
Sm C14 C15 C19 118.0(6) . . . no
C18 C14 C15 C11 176.7(5) . . . no
C13 C14 C15 C19 -173.7(5) . . . no
C18 C14 C15 Sm -117.1(6) . . . no
C18 C14 C15 C19 0.9(9) . . . no
C25 C21 C22 Sm -69.8(3) . . . no
Sm C21 C22 C23 69.7(3) . . . no
Sm C21 C22 C26 -112.7(4) . . . no
C22 C21 C25 C29 -173.3(5) . . . no
C22 C21 C25 C24 -0.8(5) . . . no
Sm C21 C25 C24 -69.8(4) . . . no
C25 C21 C22 C23 -0.1(5) . . . no
C25 C21 C22 C26 177.5(4) . . . no
Sm C21 C25 C29 117.8(5) . . . no
C22 C21 C25 Sm 69.0(3) . . . no
Sm C22 C23 C27 -117.4(4) . . . no
Sm C22 C23 C24 69.1(3) . . . no
C21 C22 C23 C27 174.5(4) . . . no
C21 C22 C23 Sm -68.2(3) . . . no
C21 C22 C23 C24 0.9(5) . . . no
C26 C22 C23 C27 -3.1(7) . . . no
C26 C22 C23 Sm 114.3(4) . . . no
C26 C22 C23 C24 -176.6(4) . . . no
Sm C23 C24 C25 65.7(4) . . . no
C27 C23 C24 C28 0.2(8) . . . no
C22 C23 C24 C25 -1.4(5) . . . no
Sm C23 C24 C28 -119.1(5) . . . no
C22 C23 C24 Sm -67.1(3) . . . no
C27 C23 C24 C25 -175.0(4) . . . no
C22 C23 C24 C28 173.8(5) . . . no
C27 C23 C24 Sm 119.3(5) . . . no
Sm C24 C25 C21 67.4(3) . . . no
C28 C24 C25 C29 -1.3(9) . . . no
Sm C24 C25 C29 -120.0(5) . . . no
C23 C24 C25 Sm -66.1(3) . . . no
C23 C24 C25 C21 1.4(6) . . . no
C23 C24 C25 C29 173.9(5) . . . no
C28 C24 C25 Sm 118.7(5) . . . no
C28 C24 C25 C21 -173.9(5) . . . no
